data_2243964
loop_
_publ_author_name
'Kurup, Sudheer S.'
'Nasser, Sandra'
'Ward, Cassandra L.'
'Groysman, Stanislav'

_publ_section_title
;
 Synthesis and structure of a new bulky bis(alkoxide) ligand on a
 terphenyl platform
;
_journal_coeditor_code JY2014
_journal_issue 1
_journal_name_full 'Acta Crystallographica Section E'
_journal_page_first 92
_journal_page_last 96
_journal_paper_doi 10.1107/S2056989021013438
_journal_volume 78
_journal_year 2022
_chemical_formula_iupac 'C36 H50 O2, C H2 Cl2'
_chemical_formula_moiety 'C36 H50 O2, C H2 Cl2'
_chemical_formula_sum 'C37 H52 Cl2 O2'
_chemical_formula_weight 599.68
_chemical_name_systematic
;
3,3'-([1,1':4',1''-Terphenyl]-2,2''-diyl)bis(2,2,4,4-tetramethylpentan-3-ol)
dichloromethane monosolvate
;
_space_group_crystal_system triclinic
_space_group_IT_number 2
_space_group_name_Hall '-P 1'
_space_group_name_H-M_alt 'P -1'
_atom_sites_solution_hydrogens mixed
_atom_sites_solution_primary dual
_audit_creation_method
;
Olex2 1.5
(compiled 2021.11.18 svn.ra9532c28 for OlexSys, GUI svn.r6429)
;
_cell_angle_alpha 101.530(2)
_cell_angle_beta 102.729(3)
_cell_angle_gamma 109.200(2)
_cell_formula_units_Z 1
_cell_length_a 8.2449(4)
_cell_length_b 9.1248(4)
_cell_length_c 12.1825(6)
_cell_measurement_reflns_used 9980
_cell_measurement_temperature 100.10
_cell_measurement_theta_max 27.18
_cell_measurement_theta_min 2.47
_cell_volume 806.53(7)
_computing_cell_refinement
;
SAINT (Bruker, 2016)
;
_computing_data_collection
;
APEX2 (Bruker, 2016)
;
_computing_data_reduction
;
SAINT (Bruker, 2016)
;
_computing_molecular_graphics
;
<i>OLEX2</i> (Dolomanov <i>et al.</i>,  2009)
;
_computing_publication_material
;
<i>OLEX2</i> (Dolomanov <i>et al.</i>,  2009)
;
_computing_structure_refinement
;
<i>SHELXL2018/3</i> (Sheldrick, 2015b)
;
_computing_structure_solution
;
<i>SHELXT2018/2</i> (Sheldrick, 2015a)
;
_diffrn_ambient_temperature 100.10
_diffrn_detector_area_resol_mean 8
_diffrn_measured_fraction_theta_full 0.995
_diffrn_measured_fraction_theta_max 0.985
_diffrn_measurement_device '\k-geometry diffractometer'
_diffrn_measurement_device_type 'Bruker APEXII CCD'
_diffrn_measurement_method '\w and \f scans'
_diffrn_radiation_monochromator graphite
_diffrn_radiation_type MoK\a
_diffrn_radiation_wavelength 0.71073
_diffrn_reflns_av_R_equivalents 0.0365
_diffrn_reflns_av_unetI/netI 0.0304
_diffrn_reflns_limit_h_max 10
_diffrn_reflns_limit_h_min -10
_diffrn_reflns_limit_k_max 11
_diffrn_reflns_limit_k_min -11
_diffrn_reflns_limit_l_max 15
_diffrn_reflns_limit_l_min -15
_diffrn_reflns_number 27197
_diffrn_reflns_theta_full 25.242
_diffrn_reflns_theta_max 27.224
_diffrn_reflns_theta_min 1.794
_diffrn_source 'sealed tube'
_exptl_absorpt_coefficient_mu 0.233
_exptl_absorpt_correction_T_max 0.7455
_exptl_absorpt_correction_T_min 0.7215
_exptl_absorpt_correction_type multi-scan
_exptl_absorpt_process_details
;
(SADABS; Krause <i>et al.</i>,  2015)
;
_exptl_crystal_colour colourless
_exptl_crystal_density_diffrn 1.235
_exptl_crystal_description prism
_exptl_crystal_F_000 324
_exptl_crystal_size_max 0.15
_exptl_crystal_size_mid 0.1
_exptl_crystal_size_min 0.04
_refine_diff_density_max 0.570
_refine_diff_density_min -0.430
_refine_ls_extinction_method none
_refine_ls_goodness_of_fit_ref 1.047
_refine_ls_hydrogen_treatment mixed
_refine_ls_matrix_type full
_refine_ls_number_parameters 211
_refine_ls_number_reflns 3559
_refine_ls_number_restraints 27
_refine_ls_restrained_S_all 1.044
_refine_ls_R_factor_all 0.0698
_refine_ls_R_factor_gt 0.0513
_refine_ls_shift/su_max 0.000
_refine_ls_shift/su_mean 0.000
_refine_ls_structure_factor_coef Fsqd
_refine_ls_weighting_details 'w=1/[\s^2^(Fo^2^)+(0.0594P)^2^+0.6108P] where P=(Fo^2^+2Fc^2^)/3'
_refine_ls_weighting_scheme calc
_refine_ls_wR_factor_gt 0.1246
_refine_ls_wR_factor_ref 0.1357
_reflns_number_gt 2769
_reflns_number_total 3559
_reflns_threshold_expression 'I > 2\s(I)'
_cod_data_source_file jy2014sup1.cif
_cod_data_source_block I
_cod_database_code 2243964
_shelx_space_group_comment
;
The symmetry employed for this shelxl refinement is uniquely defined
by the following loop, which should always be used as a source of
symmetry information in preference to the above space-group names.
They are only intended as comments.
;
_shelx_estimated_absorpt_t_min 0.966
_shelx_estimated_absorpt_t_max 0.991

loop_
_space_group_symop_operation_xyz
'x, y, z'
'-x, -y, -z'

loop_
_atom_site_type_symbol
_atom_site_label
_atom_site_fract_x
_atom_site_fract_y
_atom_site_fract_z
_atom_site_U_iso_or_equiv
_atom_site_adp_type
_atom_site_calc_flag
_atom_site_occupancy
_atom_site_disorder_assembly
_atom_site_disorder_group
O O1 0.55932(17) 0.63933(16) 0.10947(11) 0.0224(3) Uani d 1 . .
H H1A 0.556(6) 0.555(4) 0.050(3) 0.027 Uiso d 0.5 A -1
H H1B 0.594(6) 0.737(3) 0.088(4) 0.027 Uiso d 0.5 B -1
C C17 0.8826(2) 0.5620(2) 0.53594(15) 0.0176(4) Uani d 1 . .
H H17 0.801780 0.603330 0.562488 0.021 Uiso calc 1 . .
C C1 0.6733(2) 0.6559(2) 0.22428(15) 0.0174(4) Uani d 1 . .
C C15 0.6438(2) 0.4210(2) 0.33668(15) 0.0166(4) Uani d 1 . .
C C14 0.5253(2) 0.2805(2) 0.34915(16) 0.0200(4) Uani d 1 . .
H H14 0.571142 0.235101 0.406337 0.024 Uiso calc 1 . .
C C16 0.8316(2) 0.4698(2) 0.41871(15) 0.0168(4) Uani d 1 . .
C C18 1.0488(2) 0.5946(2) 0.61443(15) 0.0179(4) Uani d 1 . .
H H18 1.081840 0.662282 0.692598 0.021 Uiso calc 1 . .
C C10 0.5770(2) 0.4932(2) 0.25311(15) 0.0164(4) Uani d 1 . .
C C12 0.2780(2) 0.2706(2) 0.20251(16) 0.0218(4) Uani d 1 . .
H H12 0.154405 0.221280 0.156261 0.026 Uiso calc 1 . .
C C8 0.8541(3) 0.5146(2) 0.13697(16) 0.0228(4) Uani d 1 . .
H H8A 0.823600 0.436332 0.181305 0.034 Uiso calc 1 . .
H H8B 0.971115 0.526787 0.125134 0.034 Uiso calc 1 . .
H H8C 0.760907 0.475262 0.060292 0.034 Uiso calc 1 . .
C C13 0.3453(3) 0.2034(2) 0.28338(16) 0.0233(4) Uani d 1 . .
H H13 0.270041 0.106475 0.293847 0.028 Uiso calc 1 . .
C C2 0.6571(2) 0.8019(2) 0.31128(16) 0.0196(4) Uani d 1 . .
C C11 0.3922(2) 0.4115(2) 0.18886(16) 0.0201(4) Uani d 1 . .
H H11 0.342427 0.455795 0.132331 0.024 Uiso calc 1 . .
C C9 1.0251(2) 0.7558(2) 0.32004(16) 0.0230(4) Uani d 1 . .
H H9A 1.046663 0.870258 0.352693 0.034 Uiso calc 1 . .
H H9B 1.133028 0.748183 0.302648 0.034 Uiso calc 1 . .
H H9C 0.997886 0.697588 0.377407 0.034 Uiso calc 1 . .
C C6 0.8648(2) 0.6799(2) 0.20637(16) 0.0205(4) Uani d 1 . .
C C7 0.9138(3) 0.7914(2) 0.12807(17) 0.0242(4) Uani d 1 . .
H H7A 0.818087 0.748131 0.052235 0.036 Uiso calc 1 . .
H H7B 1.028136 0.795658 0.114886 0.036 Uiso calc 1 . .
H H7C 0.926383 0.901068 0.167499 0.036 Uiso calc 1 . .
C C5 0.7299(3) 0.8151(2) 0.44128(16) 0.0230(4) Uani d 1 . .
H H5A 0.660312 0.715436 0.456406 0.035 Uiso calc 1 . .
H H5B 0.718633 0.908189 0.490347 0.035 Uiso calc 1 . .
H H5C 0.857219 0.830149 0.460379 0.035 Uiso calc 1 . .
C C3 0.7517(3) 0.9677(2) 0.29460(18) 0.0263(4) Uani d 1 . .
H H3A 0.882351 0.996007 0.317126 0.039 Uiso calc 1 . .
H H3B 0.726025 1.050519 0.344213 0.039 Uiso calc 1 . .
H H3C 0.707206 0.962474 0.211807 0.039 Uiso calc 1 . .
C C4 0.4579(3) 0.7765(2) 0.29020(18) 0.0264(4) Uani d 1 . .
H H4A 0.403414 0.768737 0.208073 0.040 Uiso calc 1 . .
H H4B 0.449706 0.868637 0.342607 0.040 Uiso calc 1 . .
H H4C 0.393527 0.676084 0.306465 0.040 Uiso calc 1 . .
Cl Cl1 0.3212(4) -0.0907(3) -0.0033(2) 0.0621(10) Uani d 0.5 C -1
Cl Cl2 0.6911(5) 0.0667(4) -0.0006(3) 0.0715(11) Uani d 0.5 C -1
C C19 0.5047(6) 0.0957(5) 0.0345(3) 0.0311(10) Uani d 0.5 C -1
H H19A 0.539953 0.150232 0.119918 0.037 Uiso calc 0.5 C -1
H H19B 0.468532 0.166861 -0.008572 0.037 Uiso calc 0.5 C -1

loop_
_atom_site_aniso_label
_atom_site_aniso_U_11
_atom_site_aniso_U_22
_atom_site_aniso_U_33
_atom_site_aniso_U_12
_atom_site_aniso_U_13
_atom_site_aniso_U_23
O1 0.0208(7) 0.0255(7) 0.0181(7) 0.0073(6) 0.0002(5) 0.0097(6)
C17 0.0209(9) 0.0168(9) 0.0187(9) 0.0109(7) 0.0066(7) 0.0063(7)
C1 0.0182(9) 0.0162(9) 0.0145(8) 0.0053(7) 0.0007(7) 0.0045(7)
C15 0.0183(9) 0.0159(8) 0.0151(8) 0.0078(7) 0.0039(7) 0.0028(7)
C14 0.0243(9) 0.0202(9) 0.0181(9) 0.0105(8) 0.0067(7) 0.0079(7)
C16 0.0186(9) 0.0149(8) 0.0175(8) 0.0065(7) 0.0042(7) 0.0077(7)
C18 0.0224(9) 0.0155(8) 0.0150(8) 0.0081(7) 0.0036(7) 0.0044(7)
C10 0.0169(8) 0.0143(8) 0.0166(8) 0.0058(7) 0.0040(7) 0.0036(7)
C12 0.0172(9) 0.0220(9) 0.0183(9) 0.0030(7) 0.0014(7) 0.0018(7)
C8 0.0234(9) 0.0247(10) 0.0207(9) 0.0093(8) 0.0073(8) 0.0070(8)
C13 0.0248(10) 0.0181(9) 0.0237(10) 0.0028(8) 0.0093(8) 0.0069(8)
C2 0.0205(9) 0.0171(9) 0.0202(9) 0.0082(7) 0.0027(7) 0.0058(7)
C11 0.0198(9) 0.0216(9) 0.0176(9) 0.0077(7) 0.0030(7) 0.0065(7)
C9 0.0181(9) 0.0232(10) 0.0225(9) 0.0041(8) 0.0035(7) 0.0060(8)
C6 0.0178(9) 0.0224(9) 0.0200(9) 0.0057(7) 0.0050(7) 0.0077(7)
C7 0.0212(9) 0.0246(10) 0.0217(9) 0.0022(8) 0.0051(7) 0.0092(8)
C5 0.0271(10) 0.0201(9) 0.0198(9) 0.0099(8) 0.0042(8) 0.0037(7)
C3 0.0308(11) 0.0181(9) 0.0281(10) 0.0092(8) 0.0059(8) 0.0071(8)
C4 0.0260(10) 0.0268(10) 0.0287(10) 0.0153(8) 0.0065(8) 0.0066(8)
Cl1 0.103(2) 0.0143(6) 0.0325(10) -0.0108(9) 0.0021(11) 0.0079(6)
Cl2 0.120(2) 0.104(2) 0.0643(16) 0.093(2) 0.0660(15) 0.0541(14)
C19 0.057(3) 0.029(2) 0.0190(19) 0.030(2) 0.0121(19) 0.0086(17)

loop_
_atom_type_symbol
_atom_type_description
_atom_type_scat_dispersion_real
_atom_type_scat_dispersion_imag
_atom_type_scat_source
C C 0.0033 0.0016 'International Tables Vol C Tables 4.2.6.8 and 6.1.1.4'
H H 0.0000 0.0000 'International Tables Vol C Tables 4.2.6.8 and 6.1.1.4'
Cl Cl 0.1484 0.1585 'International Tables Vol C Tables 4.2.6.8 and 6.1.1.4'
O O 0.0106 0.0060 'International Tables Vol C Tables 4.2.6.8 and 6.1.1.4'

loop_
_geom_angle_atom_site_label_1
_geom_angle_atom_site_label_2
_geom_angle_atom_site_label_3
_geom_angle_site_symmetry_1
_geom_angle_site_symmetry_3
_geom_angle
_geom_angle_publ_flag
H1A O1 H1B . . 109(4) ?
C1 O1 H1A . . 113(3) ?
C1 O1 H1B . . 112(3) ?
C16 C17 H17 . . 119.3 ?
C18 C17 H17 . . 119.3 ?
C18 C17 C16 . . 121.35(16) ?
O1 C1 C10 . . 104.99(13) ?
O1 C1 C2 . . 104.30(13) ?
O1 C1 C6 . . 104.28(13) ?
C10 C1 C2 . . 108.49(14) ?
C10 C1 C6 . . 115.07(14) ?
C6 C1 C2 . . 118.18(14) ?
C14 C15 C16 . . 110.28(15) ?
C14 C15 C10 . . 119.01(16) ?
C10 C15 C16 . . 130.70(15) ?
C15 C14 H14 . . 118.1 ?
C13 C14 C15 . . 123.88(17) ?
C13 C14 H14 . . 118.1 ?
C17 C16 C15 . . 121.05(15) ?
C18 C16 C17 2_766 . 117.09(16) ?
C18 C16 C15 2_766 . 121.23(15) ?
C17 C18 C16 . 2_766 121.49(16) ?
C17 C18 H18 . . 119.3 ?
C16 C18 H18 2_766 . 119.3 ?
C15 C10 C1 . . 130.84(15) ?
C11 C10 C1 . . 113.90(15) ?
C11 C10 C15 . . 115.18(15) ?
C13 C12 H12 . . 120.3 ?
C13 C12 C11 . . 119.34(17) ?
C11 C12 H12 . . 120.3 ?
H8A C8 H8B . . 109.5 ?
H8A C8 H8C . . 109.5 ?
H8B C8 H8C . . 109.5 ?
C6 C8 H8A . . 109.5 ?
C6 C8 H8B . . 109.5 ?
C6 C8 H8C . . 109.5 ?
C14 C13 H13 . . 120.9 ?
C12 C13 C14 . . 118.13(17) ?
C12 C13 H13 . . 120.9 ?
C5 C2 C1 . . 113.25(14) ?
C5 C2 C3 . . 107.88(15) ?
C5 C2 C4 . . 105.36(15) ?
C3 C2 C1 . . 113.32(15) ?
C3 C2 C4 . . 106.35(15) ?
C4 C2 C1 . . 110.16(15) ?
C10 C11 H11 . . 117.8 ?
C12 C11 C10 . . 124.45(17) ?
C12 C11 H11 . . 117.8 ?
H9A C9 H9B . . 109.5 ?
H9A C9 H9C . . 109.5 ?
H9B C9 H9C . . 109.5 ?
C6 C9 H9A . . 109.5 ?
C6 C9 H9B . . 109.5 ?
C6 C9 H9C . . 109.5 ?
C8 C6 C1 . . 108.22(14) ?
C8 C6 C7 . . 104.41(15) ?
C9 C6 C1 . . 115.03(15) ?
C9 C6 C8 . . 111.07(15) ?
C9 C6 C7 . . 104.92(15) ?
C7 C6 C1 . . 112.70(15) ?
C6 C7 H7A . . 109.5 ?
C6 C7 H7B . . 109.5 ?
C6 C7 H7C . . 109.5 ?
H7A C7 H7B . . 109.5 ?
H7A C7 H7C . . 109.5 ?
H7B C7 H7C . . 109.5 ?
C2 C5 H5A . . 109.5 ?
C2 C5 H5B . . 109.5 ?
C2 C5 H5C . . 109.5 ?
H5A C5 H5B . . 109.5 ?
H5A C5 H5C . . 109.5 ?
H5B C5 H5C . . 109.5 ?
C2 C3 H3A . . 109.5 ?
C2 C3 H3B . . 109.5 ?
C2 C3 H3C . . 109.5 ?
H3A C3 H3B . . 109.5 ?
H3A C3 H3C . . 109.5 ?
H3B C3 H3C . . 109.5 ?
C2 C4 H4A . . 109.5 ?
C2 C4 H4B . . 109.5 ?
C2 C4 H4C . . 109.5 ?
H4A C4 H4B . . 109.5 ?
H4A C4 H4C . . 109.5 ?
H4B C4 H4C . . 109.5 ?
Cl1 C19 Cl2 . . 110.9(2) ?
Cl1 C19 H19A . . 109.5 ?
Cl1 C19 H19B . . 109.5 ?
Cl2 C19 H19A . . 109.5 ?
Cl2 C19 H19B . . 109.5 ?
H19A C19 H19B . . 108.1 ?

loop_
_geom_bond_atom_site_label_1
_geom_bond_atom_site_label_2
_geom_bond_site_symmetry_2
_geom_bond_distance
_geom_bond_publ_flag
O1 H1A . 0.933(19) ?
O1 H1B . 0.944(19) ?
O1 C1 . 1.451(2) ?
C17 H17 . 0.9500 ?
C17 C16 . 1.395(2) ?
C17 C18 . 1.386(2) ?
C1 C10 . 1.586(2) ?
C1 C2 . 1.591(3) ?
C1 C6 . 1.591(3) ?
C15 C14 . 1.393(2) ?
C15 C16 . 1.511(2) ?
C15 C10 . 1.426(2) ?
C14 H14 . 0.9500 ?
C14 C13 . 1.380(3) ?
C16 C18 2_766 1.393(3) ?
C18 H18 . 0.9500 ?
C10 C11 . 1.408(2) ?
C12 H12 . 0.9500 ?
C12 C13 . 1.371(3) ?
C12 C11 . 1.387(3) ?
C8 H8A . 0.9800 ?
C8 H8B . 0.9800 ?
C8 H8C . 0.9800 ?
C8 C6 . 1.539(3) ?
C13 H13 . 0.9500 ?
C2 C5 . 1.530(2) ?
C2 C3 . 1.535(3) ?
C2 C4 . 1.535(3) ?
C11 H11 . 0.9500 ?
C9 H9A . 0.9800 ?
C9 H9B . 0.9800 ?
C9 H9C . 0.9800 ?
C9 C6 . 1.533(2) ?
C6 C7 . 1.548(2) ?
C7 H7A . 0.9800 ?
C7 H7B . 0.9800 ?
C7 H7C . 0.9800 ?
C5 H5A . 0.9800 ?
C5 H5B . 0.9800 ?
C5 H5C . 0.9800 ?
C3 H3A . 0.9800 ?
C3 H3B . 0.9800 ?
C3 H3C . 0.9800 ?
C4 H4A . 0.9800 ?
C4 H4B . 0.9800 ?
C4 H4C . 0.9800 ?
Cl1 C19 . 1.755(4) ?
Cl2 C19 . 1.768(4) ?
C19 H19A . 0.9900 ?
C19 H19B . 0.9900 ?

loop_
_geom_hbond_atom_site_label_D
_geom_hbond_atom_site_label_H
_geom_hbond_atom_site_label_A
_geom_hbond_site_symmetry_A
_geom_hbond_distance_DH
_geom_hbond_distance_HA
_geom_hbond_distance_DA
_geom_hbond_angle_DHA
O1 H1A O1 2_665 0.93(4) 2.13(3) 3.0066(19) 157(4)

loop_
_geom_torsion_atom_site_label_1
_geom_torsion_atom_site_label_2
_geom_torsion_atom_site_label_3
_geom_torsion_atom_site_label_4
_geom_torsion_site_symmetry_1
_geom_torsion_site_symmetry_2
_geom_torsion_site_symmetry_3
_geom_torsion_site_symmetry_4
_geom_torsion
_geom_torsion_publ_flag
O1 C1 C10 C15 . . . . 162.41(17) ?
O1 C1 C10 C11 . . . . -21.10(19) ?
O1 C1 C2 C5 . . . . 166.21(14) ?
O1 C1 C2 C3 . . . . -70.49(18) ?
O1 C1 C2 C4 . . . . 48.51(18) ?
O1 C1 C6 C8 . . . . -74.63(16) ?
O1 C1 C6 C9 . . . . 160.53(15) ?
O1 C1 C6 C7 . . . . 40.31(19) ?
C1 C10 C11 C12 . . . . -177.15(17) ?
C15 C14 C13 C12 . . . . -1.3(3) ?
C15 C10 C11 C12 . . . . -0.1(3) ?
C14 C15 C16 C17 . . . . -84.3(2) ?
C14 C15 C16 C18 . . . 2_766 86.4(2) ?
C14 C15 C10 C1 . . . . 175.90(17) ?
C14 C15 C10 C11 . . . . -0.6(2) ?
C16 C17 C18 C16 . . . 2_766 -3.1(3) ?
C16 C15 C14 C13 . . . . -177.91(17) ?
C16 C15 C10 C1 . . . . -5.1(3) ?
C16 C15 C10 C11 . . . . 178.46(17) ?
C18 C17 C16 C15 . . . . 174.02(16) ?
C18 C17 C16 C18 . . . 2_766 3.0(3) ?
C10 C1 C2 C5 . . . . 54.70(19) ?
C10 C1 C2 C3 . . . . 178.00(14) ?
C10 C1 C2 C4 . . . . -63.00(18) ?
C10 C1 C6 C8 . . . . 39.81(19) ?
C10 C1 C6 C9 . . . . -85.03(19) ?
C10 C1 C6 C7 . . . . 154.74(15) ?
C10 C15 C14 C13 . . . . 1.3(3) ?
C10 C15 C16 C17 . . . . 96.7(2) ?
C10 C15 C16 C18 . . . 2_766 -92.7(2) ?
C13 C12 C11 C10 . . . . 0.1(3) ?
C2 C1 C10 C15 . . . . -86.5(2) ?
C2 C1 C10 C11 . . . . 89.94(17) ?
C2 C1 C6 C8 . . . . 170.19(14) ?
C2 C1 C6 C9 . . . . 45.3(2) ?
C2 C1 C6 C7 . . . . -74.88(19) ?
C11 C12 C13 C14 . . . . 0.6(3) ?
C6 C1 C10 C15 . . . . 48.4(2) ?
C6 C1 C10 C11 . . . . -135.13(16) ?
C6 C1 C2 C5 . . . . -78.62(19) ?
C6 C1 C2 C3 . . . . 44.7(2) ?
C6 C1 C2 C4 . . . . 163.68(15) ?

_cod_database_fobs_code 2243964
